data_4519380
loop_
_publ_author_name
'Louis-Goff, Thomas'
'Trinh, Huu Vinh'
'Chen, Eileen'
'Rheingold, Arnold L.'
'Ehm, Christian'
'Hyvl, Jakub'

_publ_section_title
;
 Stabilizing Effect of Pre-equilibria: A Trifluoromethyl Complex as a CF2
 Reservoir in Catalytic Olefin Difluorocarbenation
;
_journal_issue 6
_journal_name_full 'ACS Catalysis'
_journal_page_first 3719
_journal_page_last 3730
_journal_paper_doi 10.1021/acscatal.1c05959
_journal_volume 12
_journal_year 2022
_chemical_formula_moiety 'C16 H14 Bi F3'
_chemical_formula_sum 'C16 H14 Bi F3'
_chemical_formula_weight 472.25
_space_group_crystal_system orthorhombic
_space_group_IT_number 61
_space_group_name_Hall '-P 2ac 2ab'
_space_group_name_H-M_alt 'P b c a'
_atom_sites_solution_hydrogens geom
_atom_sites_solution_primary direct
_audit_creation_date 2021-05-21
_audit_creation_method
;
Olex2 1.3
(compiled 2020.11.12 svn.r5f609507 for OlexSys, GUI svn.r6272)
;
_cell_angle_alpha 90
_cell_angle_beta 90
_cell_angle_gamma 90
_cell_formula_units_Z 8
_cell_length_a 9.7284(4)
_cell_length_b 9.7063(4)
_cell_length_c 30.3122(14)
_cell_measurement_reflns_used 9924
_cell_measurement_temperature 100
_cell_measurement_theta_max 27.11
_cell_measurement_theta_min 2.69
_cell_volume 2862.3(2)
_computing_cell_refinement 'SAINT V8.40A (Bruker, 2019)'
_computing_data_reduction 'SAINT V8.40A (Bruker, 2019)'
_computing_molecular_graphics 'Olex2 1.3 (Dolomanov et al., 2009)'
_computing_publication_material 'Olex2 1.3 (Dolomanov et al., 2009)'
_computing_structure_refinement 'XL  (Sheldrick, 2008)'
_computing_structure_solution 'SHELXS  (Sheldrick, 2008)'
_diffrn_ambient_temperature 100
_diffrn_detector 'Bruker APEX2 area detector'
_diffrn_detector_area_resol_mean 7.9
_diffrn_detector_type 'CCD area detector'
_diffrn_measured_fraction_theta_full 0.990
_diffrn_measured_fraction_theta_max 0.990
_diffrn_measurement_device 'three-circle diffractometer'
_diffrn_measurement_device_type 'Bruker SMART APEX2 area detector'
_diffrn_measurement_method '\w and \f scans'
_diffrn_radiation_monochromator 'mirror optics'
_diffrn_radiation_probe x-ray
_diffrn_radiation_type MoK\a
_diffrn_radiation_wavelength 0.71073
_diffrn_reflns_av_R_equivalents 0.0391
_diffrn_reflns_av_unetI/netI 0.0207
_diffrn_reflns_Laue_measured_fraction_full 0.990
_diffrn_reflns_Laue_measured_fraction_max 0.990
_diffrn_reflns_limit_h_max 12
_diffrn_reflns_limit_h_min -12
_diffrn_reflns_limit_k_max 12
_diffrn_reflns_limit_k_min -12
_diffrn_reflns_limit_l_max 38
_diffrn_reflns_limit_l_min -38
_diffrn_reflns_number 30084
_diffrn_reflns_point_group_measured_fraction_full 0.990
_diffrn_reflns_point_group_measured_fraction_max 0.990
_diffrn_reflns_theta_full 25.242
_diffrn_reflns_theta_max 27.142
_diffrn_reflns_theta_min 2.488
_diffrn_source 'microfocus sealed X-ray tube'
_diffrn_source_current 50.0
_diffrn_source_power 2.5
_diffrn_source_type 'Incoatec I\ms'
_diffrn_source_voltage 50.0
_diffrn_standards_number 0
_exptl_absorpt_coefficient_mu 12.339
_exptl_absorpt_correction_T_max 0.7455
_exptl_absorpt_correction_T_min 0.4120
_exptl_absorpt_correction_type multi-scan
_exptl_absorpt_process_details
;
SADABS-2016/2 (Bruker,2016/2) was used for absorption correction.
wR2(int) was 0.1330 before and 0.0482 after correction.
The Ratio of minimum to maximum transmission is 0.5526.
The \l/2 correction factor is Not present.
;
_exptl_crystal_colour colourless
_exptl_crystal_colour_primary colourless
_exptl_crystal_density_diffrn 2.192
_exptl_crystal_description plate
_exptl_crystal_F_000 1760
_exptl_crystal_size_max 0.2
_exptl_crystal_size_mid 0.13
_exptl_crystal_size_min 0.06
_refine_diff_density_max 0.859
_refine_diff_density_min -1.304
_refine_diff_density_rms 0.108
_refine_ls_extinction_method none
_refine_ls_goodness_of_fit_ref 1.151
_refine_ls_hydrogen_treatment constr
_refine_ls_matrix_type full
_refine_ls_number_parameters 181
_refine_ls_number_reflns 3151
_refine_ls_number_restraints 0
_refine_ls_restrained_S_all 1.151
_refine_ls_R_factor_all 0.0254
_refine_ls_R_factor_gt 0.0211
_refine_ls_shift/su_max 0.007
_refine_ls_shift/su_mean 0.000
_refine_ls_structure_factor_coef Fsqd
_refine_ls_weighting_details 'w=1/[\s^2^(Fo^2^)+7.3414P] where P=(Fo^2^+2Fc^2^)/3'
_refine_ls_weighting_scheme calc
_refine_ls_wR_factor_gt 0.0380
_refine_ls_wR_factor_ref 0.0391
_reflns_Friedel_coverage 0.000
_reflns_number_gt 2814
_reflns_number_total 3151
_reflns_threshold_expression 'I > 2\s(I)'
_cod_data_source_file cs1c05959_si_006.cif
_cod_data_source_block hyvl104_a
_cod_database_code 4519380
_shelx_shelxl_version_number 2018/3
_shelx_space_group_comment
;
The symmetry employed for this shelxl refinement is uniquely defined
by the following loop, which should always be used as a source of
symmetry information in preference to the above space-group names.
They are only intended as comments.
;
_shelx_estimated_absorpt_t_max 0.525
_shelx_estimated_absorpt_t_min 0.192
_olex2_refinement_description
;
1. Fixed Uiso
 At 1.2 times of:
  All C(H) groups, All C(H,H) groups
2.a Secondary CH2 refined with riding coordinates:
 C10(H10A,H10B), C9(H9A,H9B), C8(H8A,H8B)
2.b Aromatic/amide H refined with riding coordinates:
 C3(H3), C6(H6), C5(H5), C4(H4), C15(H15), C14(H14), C13(H13), C12(H12)
;
_olex2_submission_special_instructions 'No special instructions were received'

loop_
_space_group_symop_operation_xyz
'x, y, z'
'-x+1/2, -y, z+1/2'
'-x, y+1/2, -z+1/2'
'x+1/2, -y+1/2, -z'
'-x, -y, -z'
'x-1/2, y, -z-1/2'
'x, -y-1/2, z-1/2'
'-x-1/2, y-1/2, z'

loop_
_atom_site_label
_atom_site_type_symbol
_atom_site_fract_x
_atom_site_fract_y
_atom_site_fract_z
_atom_site_U_iso_or_equiv
_atom_site_adp_type
_atom_site_occupancy
_atom_site_site_symmetry_order
_atom_site_calc_flag
_atom_site_refinement_flags_posn
_atom_site_refinement_flags_adp
_atom_site_refinement_flags_occupancy
_atom_site_disorder_assembly
_atom_site_disorder_group
Bi1 Bi -0.01745(2) 0.62932(2) 0.60482(2) 0.01510(5) Uani 1 1 d . . . . .
C2 C 0.0505(3) 0.6304(3) 0.67576(10) 0.0153(6) Uani 1 1 d . . . . .
F1 F -0.1106(3) 0.3279(2) 0.63022(9) 0.0394(6) Uani 1 1 d . . . . .
C3 C -0.0234(3) 0.7264(3) 0.70064(11) 0.0173(7) Uani 1 1 d . . . . .
H3 H -0.096433 0.776024 0.687246 0.021 Uiso 1 1 calc R U . . .
F2 F -0.2392(3) 0.4146(3) 0.57970(9) 0.0469(7) Uani 1 1 d . . . . .
F3 F -0.2614(2) 0.4792(3) 0.64717(9) 0.0403(6) Uani 1 1 d . . . . .
C10 C 0.3393(3) 0.6062(3) 0.60814(11) 0.0183(7) Uani 1 1 d . . . . .
H10A H 0.274270 0.680674 0.615994 0.022 Uiso 1 1 calc R U . . .
H10B H 0.424876 0.649240 0.597075 0.022 Uiso 1 1 calc R U . . .
C6 C 0.1889(3) 0.5831(4) 0.73954(11) 0.0181(7) Uani 1 1 d . . . . .
H6 H 0.261730 0.534069 0.753283 0.022 Uiso 1 1 calc R U . . .
C16 C 0.1357(4) 0.4967(3) 0.56862(11) 0.0152(7) Uani 1 1 d . . . . .
C5 C 0.1152(4) 0.6791(4) 0.76400(12) 0.0214(8) Uani 1 1 d . . . . .
H5 H 0.138430 0.695707 0.793979 0.026 Uiso 1 1 calc R U . . .
C4 C 0.0085(4) 0.7503(4) 0.74465(12) 0.0214(8) Uani 1 1 d . . . . .
H4 H -0.042966 0.815237 0.761296 0.026 Uiso 1 1 calc R U . . .
C1 C -0.1665(4) 0.4469(4) 0.61646(12) 0.0245(8) Uani 1 1 d . . . . .
C7 C 0.1587(3) 0.5568(3) 0.69540(11) 0.0153(7) Uani 1 1 d . . . . .
C15 C 0.0854(4) 0.4042(3) 0.53755(11) 0.0197(7) Uani 1 1 d . . . . .
H15 H -0.011023 0.391145 0.534801 0.024 Uiso 1 1 calc R U . . .
C9 C 0.3716(4) 0.5196(4) 0.64936(12) 0.0189(7) Uani 1 1 d . . . . .
H9A H 0.436957 0.445793 0.641072 0.023 Uiso 1 1 calc R U . . .
H9B H 0.417707 0.579152 0.671351 0.023 Uiso 1 1 calc R U . . .
C11 C 0.2774(4) 0.5175(3) 0.57246(11) 0.0160(7) Uani 1 1 d . . . . .
C14 C 0.1738(4) 0.3306(4) 0.51056(12) 0.0226(8) Uani 1 1 d . . . . .
H14 H 0.138337 0.265429 0.490143 0.027 Uiso 1 1 calc R U . . .
C8 C 0.2455(3) 0.4535(3) 0.67095(11) 0.0149(7) Uani 1 1 d . . . . .
H8A H 0.188860 0.408758 0.647891 0.018 Uiso 1 1 calc R U . . .
H8B H 0.276160 0.381127 0.691758 0.018 Uiso 1 1 calc R U . . .
C13 C 0.3145(4) 0.3525(4) 0.51348(11) 0.0248(8) Uani 1 1 d . . . . .
H13 H 0.375558 0.304427 0.494473 0.030 Uiso 1 1 calc R U . . .
C12 C 0.3653(4) 0.4445(4) 0.54413(12) 0.0208(8) Uani 1 1 d . . . . .
H12 H 0.461728 0.458770 0.546100 0.025 Uiso 1 1 calc R U . . .

loop_
_atom_site_aniso_label
_atom_site_aniso_U_11
_atom_site_aniso_U_22
_atom_site_aniso_U_33
_atom_site_aniso_U_23
_atom_site_aniso_U_13
_atom_site_aniso_U_12
Bi1 0.01538(7) 0.01382(6) 0.01611(7) 0.00163(5) -0.00156(5) 0.00066(5)
C2 0.0153(15) 0.0145(15) 0.0160(16) 0.0006(14) 0.0012(12) -0.0034(13)
F1 0.0442(15) 0.0208(11) 0.0532(17) 0.0094(11) 0.0116(12) -0.0041(10)
C3 0.0163(16) 0.0160(15) 0.0197(17) 0.0034(13) 0.0032(13) -0.0013(13)
F2 0.0449(16) 0.0597(18) 0.0361(15) 0.0002(13) -0.0117(12) -0.0340(13)
F3 0.0278(13) 0.0433(15) 0.0497(17) -0.0069(13) 0.0196(11) -0.0096(11)
C10 0.0186(16) 0.0178(16) 0.0187(17) -0.0032(15) 0.0032(13) -0.0018(13)
C6 0.0164(16) 0.0205(16) 0.0173(18) 0.0031(14) 0.0009(13) -0.0050(13)
C16 0.0225(17) 0.0128(15) 0.0104(16) 0.0035(13) 0.0004(13) 0.0021(13)
C5 0.0226(18) 0.0235(18) 0.0181(18) -0.0026(15) 0.0025(14) -0.0080(14)
C4 0.0240(19) 0.0199(17) 0.0205(18) -0.0057(14) 0.0105(15) -0.0029(14)
C1 0.0249(19) 0.0261(19) 0.023(2) -0.0010(16) 0.0024(15) -0.0056(15)
C7 0.0146(16) 0.0152(15) 0.0160(17) 0.0019(13) 0.0004(13) -0.0043(13)
C15 0.0278(19) 0.0167(17) 0.0148(17) 0.0023(14) -0.0061(14) 0.0022(14)
C9 0.0163(17) 0.0209(17) 0.0195(18) -0.0049(15) -0.0024(14) 0.0026(14)
C11 0.0229(17) 0.0133(16) 0.0118(17) 0.0046(13) 0.0002(14) -0.0002(13)
C14 0.039(2) 0.0158(16) 0.0131(18) -0.0007(14) -0.0051(15) 0.0013(15)
C8 0.0178(18) 0.0150(16) 0.0120(17) 0.0005(14) -0.0031(12) 0.0021(12)
C13 0.039(2) 0.0229(19) 0.0126(18) 0.0016(15) 0.0046(15) 0.0094(16)
C12 0.0220(18) 0.0202(18) 0.0201(19) 0.0024(15) 0.0036(15) 0.0011(14)

loop_
_atom_type_symbol
_atom_type_description
_atom_type_scat_dispersion_real
_atom_type_scat_dispersion_imag
_atom_type_scat_source
C C 0.0033 0.0016 'International Tables Vol C Tables 4.2.6.8 and 6.1.1.4'
H H 0.0000 0.0000 'International Tables Vol C Tables 4.2.6.8 and 6.1.1.4'
Bi Bi -4.1077 10.2566 'International Tables Vol C Tables 4.2.6.8 and 6.1.1.4'
F F 0.0171 0.0103 'International Tables Vol C Tables 4.2.6.8 and 6.1.1.4'

loop_
_geom_angle_atom_site_label_1
_geom_angle_atom_site_label_2
_geom_angle_atom_site_label_3
_geom_angle
_geom_angle_site_symmetry_1
_geom_angle_site_symmetry_3
_geom_angle_publ_flag
C2 Bi1 C16 105.89(12) . . ?
C2 Bi1 C1 92.39(12) . . ?
C16 Bi1 C1 92.96(13) . . ?
C3 C2 Bi1 111.6(2) . . ?
C3 C2 C7 119.7(3) . . ?
C7 C2 Bi1 128.5(2) . . ?
C2 C3 H3 119.5 . . ?
C4 C3 C2 121.0(3) . . ?
C4 C3 H3 119.5 . . ?
H10A C10 H10B 108.1 . . ?
C9 C10 H10A 109.5 . . ?
C9 C10 H10B 109.5 . . ?
C11 C10 H10A 109.5 . . ?
C11 C10 H10B 109.5 . . ?
C11 C10 C9 110.6(3) . . ?
C5 C6 H6 119.1 . . ?
C5 C6 C7 121.8(3) . . ?
C7 C6 H6 119.1 . . ?
C15 C16 Bi1 117.8(3) . . ?
C15 C16 C11 119.8(3) . . ?
C11 C16 Bi1 121.9(2) . . ?
C6 C5 H5 120.1 . . ?
C4 C5 C6 119.8(3) . . ?
C4 C5 H5 120.1 . . ?
C3 C4 H4 120.2 . . ?
C5 C4 C3 119.5(3) . . ?
C5 C4 H4 120.2 . . ?
F1 C1 Bi1 116.8(2) . . ?
F1 C1 F2 105.5(3) . . ?
F1 C1 F3 105.2(3) . . ?
F2 C1 Bi1 112.2(2) . . ?
F3 C1 Bi1 110.9(2) . . ?
F3 C1 F2 105.3(3) . . ?
C2 C7 C8 123.4(3) . . ?
C6 C7 C2 118.1(3) . . ?
C6 C7 C8 118.5(3) . . ?
C16 C15 H15 119.5 . . ?
C14 C15 C16 121.0(3) . . ?
C14 C15 H15 119.5 . . ?
C10 C9 H9A 108.7 . . ?
C10 C9 H9B 108.7 . . ?
H9A C9 H9B 107.6 . . ?
C8 C9 C10 114.4(3) . . ?
C8 C9 H9A 108.7 . . ?
C8 C9 H9B 108.7 . . ?
C16 C11 C10 122.4(3) . . ?
C16 C11 C12 118.5(3) . . ?
C12 C11 C10 118.9(3) . . ?
C15 C14 H14 120.1 . . ?
C15 C14 C13 119.7(3) . . ?
C13 C14 H14 120.1 . . ?
C7 C8 C9 112.4(3) . . ?
C7 C8 H8A 109.1 . . ?
C7 C8 H8B 109.1 . . ?
C9 C8 H8A 109.1 . . ?
C9 C8 H8B 109.1 . . ?
H8A C8 H8B 107.9 . . ?
C14 C13 H13 120.2 . . ?
C12 C13 C14 119.7(3) . . ?
C12 C13 H13 120.2 . . ?
C11 C12 H12 119.3 . . ?
C13 C12 C11 121.3(3) . . ?
C13 C12 H12 119.3 . . ?

loop_
_geom_bond_atom_site_label_1
_geom_bond_atom_site_label_2
_geom_bond_distance
_geom_bond_site_symmetry_2
_geom_bond_publ_flag
Bi1 C2 2.250(3) . ?
Bi1 C16 2.254(3) . ?
Bi1 C1 2.316(4) . ?
C2 C3 1.397(5) . ?
C2 C7 1.405(5) . ?
F1 C1 1.343(4) . ?
C3 H3 0.9500 . ?
C3 C4 1.389(5) . ?
F2 C1 1.356(4) . ?
F3 C1 1.348(4) . ?
C10 H10A 0.9900 . ?
C10 H10B 0.9900 . ?
C10 C9 1.539(5) . ?
C10 C11 1.508(5) . ?
C6 H6 0.9500 . ?
C6 C5 1.390(5) . ?
C6 C7 1.393(5) . ?
C16 C15 1.391(5) . ?
C16 C11 1.398(5) . ?
C5 H5 0.9500 . ?
C5 C4 1.378(5) . ?
C4 H4 0.9500 . ?
C7 C8 1.506(5) . ?
C15 H15 0.9500 . ?
C15 C14 1.386(5) . ?
C9 H9A 0.9900 . ?
C9 H9B 0.9900 . ?
C9 C8 1.531(5) . ?
C11 C12 1.404(5) . ?
C14 H14 0.9500 . ?
C14 C13 1.388(6) . ?
C8 H8A 0.9900 . ?
C8 H8B 0.9900 . ?
C13 H13 0.9500 . ?
C13 C12 1.380(5) . ?
C12 H12 0.9500 . ?

loop_
_geom_torsion_atom_site_label_1
_geom_torsion_atom_site_label_2
_geom_torsion_atom_site_label_3
_geom_torsion_atom_site_label_4
_geom_torsion
_geom_torsion_site_symmetry_1
_geom_torsion_site_symmetry_2
_geom_torsion_site_symmetry_3
_geom_torsion_site_symmetry_4
_geom_torsion_publ_flag
Bi1 C2 C3 C4 -175.7(3) . . . . ?
Bi1 C2 C7 C6 174.6(2) . . . . ?
Bi1 C2 C7 C8 -4.0(5) . . . . ?
Bi1 C16 C15 C14 172.7(3) . . . . ?
Bi1 C16 C11 C10 14.2(4) . . . . ?
Bi1 C16 C11 C12 -170.8(2) . . . . ?
C2 C3 C4 C5 0.5(5) . . . . ?
C2 C7 C8 C9 89.8(4) . . . . ?
C3 C2 C7 C6 -0.2(5) . . . . ?
C3 C2 C7 C8 -178.8(3) . . . . ?
C10 C9 C8 C7 -73.8(4) . . . . ?
C10 C11 C12 C13 174.2(3) . . . . ?
C6 C5 C4 C3 -0.8(5) . . . . ?
C6 C7 C8 C9 -88.8(4) . . . . ?
C16 C15 C14 C13 -2.1(5) . . . . ?
C16 C11 C12 C13 -1.0(5) . . . . ?
C5 C6 C7 C2 -0.1(5) . . . . ?
C5 C6 C7 C8 178.6(3) . . . . ?
C7 C2 C3 C4 -0.1(5) . . . . ?
C7 C6 C5 C4 0.5(5) . . . . ?
C15 C16 C11 C10 -174.2(3) . . . . ?
C15 C16 C11 C12 0.8(5) . . . . ?
C15 C14 C13 C12 1.9(5) . . . . ?
C9 C10 C11 C16 90.1(4) . . . . ?
C9 C10 C11 C12 -84.9(4) . . . . ?
C11 C10 C9 C8 -62.2(4) . . . . ?
C11 C16 C15 C14 0.7(5) . . . . ?
C14 C13 C12 C11 -0.3(5) . . . . ?
